data_2102017
loop_
_publ_author_name
'Bridges, C.'
'Greedan, J. E.'
'Barbier, J.'

_publ_section_title
;
 Structure of the defect perovskite Ce~1/3~NbO~3~: a redetermination by
 electron and neutron powder diffraction
;
_journal_issue 2
_journal_name_full 'Acta Crystallographica Section B'
_journal_page_first 183
_journal_page_last 188
_journal_paper_doi 10.1107/S0108768199012951
_journal_volume 56
_journal_year 2000
_chemical_formula_iupac 'Ce0.33333 Nb O3'
_chemical_formula_moiety 'Ce0.33333 Nb O3'
_chemical_formula_structural 'Ce0.33333 Nb O3'
_chemical_formula_sum 'Ce0.33333 Nb O3'
_chemical_formula_weight 187.61
_chemical_name_systematic
;
cerium niobium oxide
;
_space_group_IT_number 10
_symmetry_cell_setting monoclinic
_symmetry_space_group_name_Hall '-P 2y'
_symmetry_space_group_name_H-M 'P 1 2/m 1'
_cell_angle_alpha 90.0
_cell_angle_beta 90.2940(10)
_cell_angle_gamma 90.0
_cell_formula_units_Z 4
_cell_length_a 5.5267(3)
_cell_length_b 7.8824(2)
_cell_length_c 5.5245(3)
_cell_measurement_temperature 298
_cell_volume 240.664(19)
_computing_cell_refinement GSAS
_computing_data_reduction GSAS
_computing_structure_refinement GSAS
_diffrn_ambient_temperature 298
_diffrn_measurement_device_type SEPD
_diffrn_radiation_monochromator none
_diffrn_radiation_probe neutron
_exptl_absorpt_coefficient_mu .137(2)
_exptl_absorpt_correction_type refdelf
_exptl_absorpt_process_details
; Debye-Scherrer absorption correction provided in the GSAS
powder refinement package (useful for TOF data).
Reference: Hewat (1979) A35, 248.
NOTE: This value is REFINED (not calculated based upon
composition)
;
_exptl_crystal_density_diffrn 5.173
_exptl_crystal_density_method 'not measured'
_refine_ls_extinction_method none
_refine_ls_goodness_of_fit_all 1.60
_refine_ls_hydrogen_treatment none
_refine_ls_number_parameters 60
_refine_ls_shift/su_max .01
_refine_ls_shift/su_mean 0
_cod_data_source_file br0090.cif
_cod_data_source_block cenb_data
_cod_original_cell_volume 240.67(2)
_cod_original_sg_symbol_H-M 'P 2/m'
_cod_database_code 2102017

loop_
_symmetry_equiv_pos_site_id
_symmetry_equiv_pos_as_xyz
1 x,y,z
2 -x,y,-z
3 -x,-y,-z
4 x,-y,z

loop_
_atom_site_aniso_label
_atom_site_aniso_U_11
_atom_site_aniso_U_22
_atom_site_aniso_U_33
_atom_site_aniso_U_12
_atom_site_aniso_U_13
_atom_site_aniso_U_23
Ce .0120(6) .0120(6) .0120(6) .00 .00 .00
Nb .0131(3) .0206(7) .015(3) .0070(10) -.0008(5) -.0030(10)
O1 .023(4) .0080(10) .030(4) .00 -.001(2) .00
O2 .017(3) .0090(10) .031(4) .00 -.003(2) .00
O3 .008(4) .023(2) .015(4) .00 -.008(2) .00
O4 .012(4) .024(3) .005(3) .00 .005(2) .00
O5 .033(5) .028(4) .014(4) .00 13(2) .00
O6 .033(5) .023(2) .012(4) .00 -13(2) .00

loop_
_atom_site_label
_atom_site_fract_x
_atom_site_fract_y
_atom_site_fract_z
_atom_site_U_iso_or_equiv
_atom_site_thermal_displace_type
_atom_site_occupancy
_atom_site_type_symbol
Ce .255(2) .0 .756(2) .0120(6) Uiso .66667 Ce
Nb .2458(8) .2613(2) .2527(7) .01624 Uani 1.0 Nb
O1 .2710(10) .5 .2860(10) .02033 Uani 1.0 O
O2 .2240(10) .0 .2120(10) .01881 Uani 1.0 O
O3 .5 .2059(5) .5 .0154 Uani 1.0 O
O4 .0 .2230(10) .5 .01346 Uani 1.0 O
O5 .5 .2420(10) .0 .02488 Uani 1.0 O
O6 .0 .2626(5) .0 .02277 Uani 1.0 O

loop_
_atom_type_symbol
_atom_type_description
_atom_type_scat_source
Ce Ce 'International Tables for Crystallography (Vol. C)'
Nb Nb 'International Tables for Crystallography (Vol. C)'
O O 'International Tables for Crystallography (Vol. C)'

loop_
_diffrn_radiation_type
neutron

loop_
_geom_angle_atom_site_label_1
_geom_angle_atom_site_label_2
_geom_angle_atom_site_label_3
_geom_angle_site_symmetry_1
_geom_angle_site_symmetry_3
_geom_angle
_geom_angle_publ_flag
O2 Ce O2 . 1_556 172.6(6) yes
O2 Ce O2 . 2_556 90.7(5) no
O2 Ce O2 . 2_656 96.6(3) no
O2 Ce O3 . . 58.26(19) no
O2 Ce O4 . . 55.9(3) no
O2 Ce O5 . 1_556 121.72(19) no
O2 Ce O6 . 1_556 116.5(4) no
O2 Ce O2 . 2_556 81.9(3) no
O2 Ce O3 1_556 . 126.4(4) no
O2 Ce O4 1_556 . 119.4(2) no
O2 Ce O5 1_556 1_556 62.6(3) no
O2 Ce O6 1_556 1_556 59.4(2) no
O2 Ce O2 2_556 2_656 172.7(6) yes
O2 Ce O3 2_556 . 124.8(4) no
O2 Ce O4 2_556 . 60.6(3) no
O2 Ce O5 2_556 1_556 117.8(3) no
O2 Ce O6 2_556 1_556 58.2(2) no
O2 Ce O3 2_656 . 60.0(3) no
O2 Ce O4 2_656 . 124.0(3) no
O2 Ce O5 2_656 1_556 58.0(3) no
O2 Ce O6 2_656 1_556 117.9(4) no
O3 Ce O3 . 3_656 79.1(3) no
O3 Ce O4 . . 64.18(16) no
O3 Ce O4 . 3_556 114.1(4) no
O3 Ce O5 . 1_556 63.88(17) no
O3 Ce O5 . 3_656 117.4(5) no
O3 Ce O6 . 1_556 93.75(9) no
O3 Ce O6 . 3_556 172.7(3) yes
O4 Ce O4 . 3_556 82.9(6) no
O4 Ce O5 . 1_556 93.54(11) no
O4 Ce O5 . 3_656 176.4(6) yes
O4 Ce O6 . 1_556 60.56(15) no
O4 Ce O6 . 3_556 118.1(5) no
O5 Ce O5 3_556 3_656 90.0(6) no
O5 Ce O6 1_556 1_556 59.86(13) no
O5 Ce O6 1_556 3_556 121.8(4) no
O6 Ce O6 1_556 3_556 93.3(3) no
O1 Nb O2 . . 179.1(5) yes
O1 Nb O3 . . 95.7(3) no
O1 Nb O4 . . 97.7(5) no
O1 Nb O5 . . 95.4(5) no
O1 Nb O6 . . 96.6(2) no
O2 Nb O3 . . 84.26(16) no
O2 Nb O4 . . 83.2(4) no
O2 Nb O5 . . 83.7(5) no
O2 Nb O6 . . 83.4(2) no
O3 Nb O4 . . 88.69(17) no
O3 Nb O5 . . 88.09(18) no
O3 Nb O6 . . 167.6(2) yes
O4 Nb O5 . . 166.8(2) yes
O4 Nb O6 . . 90.98(19) no
O5 Nb O6 . . 89.43(15) no
Nb O1 Nb . 4_565 166.0(4) yes
Nb O2 Nb . 4_555 165.7(3) yes
Nb O3 Nb . 2_656 154.8(3) yes
Nb O4 Nb . 2_556 162.3(5) yes
Nb O5 Nb . 2_655 171.2(6) yes
Nb O6 Nb . 2_555 179.4(3) yes

loop_
_geom_bond_atom_site_label_1
_geom_bond_atom_site_label_2
_geom_bond_site_symmetry_1
_geom_bond_site_symmetry_2
_geom_bond_publ_flag
Nb O1 . 1.8960(18) no
Nb O2 . 2.0753(18) no
Nb O3 . 2.003(4) no
Nb O4 . 1.955(4) no
Nb O5 . 1.991(4) no
Nb O6 . 1.943(4) no
Ce O2 . 3.011(11) no
Ce O2 1_556 2.525(10) no
Ce O2 2_556 2.648(15) no
Ce O2 2_656 2.890(15) no
Ce O3 . 2.548(7) no
Ce O4 . 2.657(10) no
Ce O5 1_556 2.695(10) no
Ce O6 1_556 2.846(6) no
